data_4127715
loop_
_publ_author_name
'Li, Ping'
'Vik, Erik C.'
'Maier, Josef M.'
'Karki, Ishwor'
'Strickland, Sharon M. S.'
'Umana, Jessica M.'
'Smith, Mark D.'
'Pellechia, Perry J.'
'Shimizu, Ken D.'

_publ_section_title
;
 Electrostatically Driven CO-\p Aromatic Interactions.
;
_journal_issue 32
_journal_name_full 'Journal of the American Chemical Society'
_journal_page_first 12513
_journal_page_last 12517
_journal_paper_doi 10.1021/jacs.9b06363
_journal_volume 141
_journal_year 2019
_chemical_absolute_configuration unk
_chemical_formula_moiety 'C17 H15 N O3'
_chemical_formula_sum 'C17 H15 N O3'
_chemical_formula_weight 281.30
_space_group_crystal_system orthorhombic
_space_group_IT_number 33
_space_group_name_Hall 'P 2c -2n'
_space_group_name_H-M_alt 'P n a 21'
_symmetry_space_group_name_Hall 'P 2c -2n'
_symmetry_space_group_name_H-M 'P n a 21'
_atom_sites_solution_hydrogens geom
_atom_sites_solution_primary dual
_audit_creation_date 2019-02-28
_audit_creation_method
;
Olex2 1.2
(compiled 2018.05.29 svn.r3508 for OlexSys, GUI svn.r5506)
;
_cell_angle_alpha 90
_cell_angle_beta 90
_cell_angle_gamma 90
_cell_formula_units_Z 4
_cell_length_a 23.2194(10)
_cell_length_b 7.8520(3)
_cell_length_c 7.3545(3)
_cell_measurement_reflns_used 9783
_cell_measurement_temperature 100(2)
_cell_measurement_theta_max 28.283
_cell_measurement_theta_min 2.739
_cell_volume 1340.86(9)
_computing_cell_refinement 'SAINT+ Ver. 8.38A (Bruker-AXS, 2016)'
_computing_data_collection 'Bruker APEX3 v2016.5-0 (Bruker, 2016)'
_computing_data_reduction 'SAINT+ Ver. 8.38A (Bruker-AXS, 2016)'
_computing_molecular_graphics 'Olex2 (Dolomanov et al., 2009)'
_computing_publication_material 'Olex2 (Dolomanov et al., 2009)'
_computing_structure_refinement 'XL (Sheldrick, 2008)'
_computing_structure_solution 'XT (Sheldrick, 2015)'
_diffrn_ambient_temperature 100(2)
_diffrn_detector 'Bruker PHOTON-100 area detector'
_diffrn_detector_area_resol_mean 10.4
_diffrn_detector_type 'CMOS area detector'
_diffrn_measured_fraction_theta_full 0.998
_diffrn_measured_fraction_theta_max 0.998
_diffrn_measurement_device 'three-circle diffractometer'
_diffrn_measurement_device_type 'Bruker D8 QUEST'
_diffrn_measurement_method '\w and \f scans'
_diffrn_radiation_monochromator 'mirror optics'
_diffrn_radiation_probe x-ray
_diffrn_radiation_type MoK\a
_diffrn_radiation_wavelength 0.71073
_diffrn_reflns_av_R_equivalents 0.0497
_diffrn_reflns_av_unetI/netI 0.0201
_diffrn_reflns_Laue_measured_fraction_full 0.998
_diffrn_reflns_Laue_measured_fraction_max 0.998
_diffrn_reflns_limit_h_max 30
_diffrn_reflns_limit_h_min -30
_diffrn_reflns_limit_k_max 10
_diffrn_reflns_limit_k_min -10
_diffrn_reflns_limit_l_max 9
_diffrn_reflns_limit_l_min -9
_diffrn_reflns_number 39092
_diffrn_reflns_point_group_measured_fraction_full 0.998
_diffrn_reflns_point_group_measured_fraction_max 0.998
_diffrn_reflns_theta_full 28.283
_diffrn_reflns_theta_max 28.283
_diffrn_reflns_theta_min 2.738
_diffrn_source 'microfocus sealed X-ray tube'
_diffrn_source_type 'Incoatec I\ms'
_diffrn_standards_number 0
_exptl_absorpt_coefficient_mu 0.096
_exptl_absorpt_correction_T_max 0.7457
_exptl_absorpt_correction_T_min 0.6744
_exptl_absorpt_correction_type multi-scan
_exptl_absorpt_process_details
;
SADABS-2016/2 (Bruker,2016/2) was used for absorption correction.
wR2(int) was 0.1571 before and 0.0526 after correction.
The Ratio of minimum to maximum transmission is 0.9044.
The \l/2 correction factor is Not present.
;
_exptl_crystal_colour colourless
_exptl_crystal_colour_primary colourless
_exptl_crystal_density_diffrn 1.393
_exptl_crystal_description irregular
_exptl_crystal_F_000 592
_exptl_crystal_size_max 0.56
_exptl_crystal_size_mid 0.22
_exptl_crystal_size_min 0.18
_refine_diff_density_max 0.355
_refine_diff_density_min -0.238
_refine_diff_density_rms 0.042
_refine_ls_extinction_coef 0.023(3)
_refine_ls_extinction_expression Fc^*^=kFc[1+0.001xFc^2^\l^3^/sin(2\q)]^-1/4^
_refine_ls_extinction_method 'SHELXL-2018/3 (Sheldrick 2018)'
_refine_ls_goodness_of_fit_ref 1.051
_refine_ls_hydrogen_treatment constr
_refine_ls_matrix_type full
_refine_ls_number_parameters 191
_refine_ls_number_reflns 3321
_refine_ls_number_restraints 1
_refine_ls_restrained_S_all 1.051
_refine_ls_R_factor_all 0.0369
_refine_ls_R_factor_gt 0.0346
_refine_ls_shift/su_max 0.000
_refine_ls_shift/su_mean 0.000
_refine_ls_structure_factor_coef Fsqd
_refine_ls_weighting_details 'w=1/[\s^2^(Fo^2^)+(0.0533P)^2^+0.3163P] where P=(Fo^2^+2Fc^2^)/3'
_refine_ls_weighting_scheme calc
_refine_ls_wR_factor_gt 0.0898
_refine_ls_wR_factor_ref 0.0913
_reflns_Friedel_coverage 0.857
_reflns_Friedel_fraction_full 0.997
_reflns_Friedel_fraction_max 0.997
_reflns_number_gt 3154
_reflns_number_total 3321
_reflns_threshold_expression 'I > 2\s(I)'
_cod_data_source_file ja9b06363_si_002.cif
_cod_data_source_block lpe257
_cod_depositor_comments
;
The following automatic conversions were performed:

'_diffrn_radiation_probe' value 'X-ray' changed to 'x-ray' according
to
/home/data/users/saulius/crontab/automatic-downloads/current/ACS/lib/dictionaries/cif_core.dic
dictionary named 'cif_core.dic' version 2.4.2 from 2011-04-26.

Automatic conversion script
Id: cif_fix_values 4973 2017-02-22 13:04:09Z antanas 
;
_cod_database_code 4127715
_shelx_shelxl_version_number 2018/3
_shelx_space_group_comment
;
The symmetry employed for this shelxl refinement is uniquely defined
by the following loop, which should always be used as a source of
symmetry information in preference to the above space-group names.
They are only intended as comments.
;
_shelx_estimated_absorpt_t_max 0.983
_shelx_estimated_absorpt_t_min 0.948
_olex2_refinement_description
;
1. Fixed Uiso
 At 1.2 times of:
  All C(H) groups, All C(H,H) groups
2.a Ternary CH refined with riding coordinates:
 C2(H2), C3(H3), C6(H6), C7(H7)
2.b Secondary CH2 refined with riding coordinates:
 C1(H1A,H1B), C16(H16A,H16B), C17(H17A,H17B)
2.c Aromatic/amide H refined with riding coordinates:
 C8(H8), C9(H9), C13(H13), C14(H14), C15(H15)
;
_olex2_submission_special_instructions 'No special instructions were received'

loop_
_space_group_symop_operation_xyz
'x, y, z'
'-x, -y, z+1/2'
'x+1/2, -y+1/2, z'
'-x+1/2, y+1/2, z+1/2'

loop_
_atom_site_label
_atom_site_type_symbol
_atom_site_fract_x
_atom_site_fract_y
_atom_site_fract_z
_atom_site_U_iso_or_equiv
_atom_site_adp_type
_atom_site_occupancy
_atom_site_site_symmetry_order
_atom_site_calc_flag
_atom_site_refinement_flags_posn
O1 O 0.10511(7) 0.19175(19) 0.3387(2) 0.0291(3) Uani 1 1 d .
O2 O 0.19400(6) 0.51090(19) 0.7742(2) 0.0298(4) Uani 1 1 d .
O3 O 0.12915(6) 0.59030(18) 0.2308(2) 0.0249(3) Uani 1 1 d .
N1 N 0.14126(7) 0.38015(19) 0.5495(2) 0.0183(3) Uani 1 1 d .
C1 C 0.22508(9) -0.0625(3) 0.7455(3) 0.0263(4) Uani 1 1 d .
H1A H 0.261844 -0.069901 0.677768 0.032 Uiso 1 1 calc R
H1B H 0.221568 -0.158871 0.831516 0.032 Uiso 1 1 calc R
C2 C 0.17242(9) -0.0442(2) 0.6200(3) 0.0236(4) Uani 1 1 d .
H2 H 0.162930 -0.145531 0.543225 0.028 Uiso 1 1 calc R
C3 C 0.19081(8) 0.1209(2) 0.5150(3) 0.0199(4) Uani 1 1 d .
H3 H 0.217853 0.094217 0.413074 0.024 Uiso 1 1 calc R
C4 C 0.14079(8) 0.2273(2) 0.4511(3) 0.0196(4) Uani 1 1 d .
C5 C 0.18612(8) 0.3908(2) 0.6754(3) 0.0195(4) Uani 1 1 d .
C6 C 0.22043(8) 0.2277(2) 0.6639(3) 0.0195(4) Uani 1 1 d .
H6 H 0.261530 0.251295 0.632017 0.023 Uiso 1 1 calc R
C7 C 0.21607(9) 0.1121(2) 0.8371(3) 0.0229(4) Uani 1 1 d .
H7 H 0.242835 0.140334 0.939244 0.027 Uiso 1 1 calc R
C8 C 0.15248(10) 0.1017(3) 0.8849(3) 0.0260(4) Uani 1 1 d .
H8 H 0.134290 0.151819 0.987486 0.031 Uiso 1 1 calc R
C9 C 0.12698(9) 0.0092(3) 0.7557(3) 0.0259(4) Uani 1 1 d .
H9 H 0.087177 -0.018388 0.750026 0.031 Uiso 1 1 calc R
C10 C 0.09746(8) 0.5071(2) 0.5326(3) 0.0189(4) Uani 1 1 d .
C11 C 0.09320(8) 0.6035(2) 0.3764(3) 0.0190(4) Uani 1 1 d .
C12 C 0.05012(8) 0.7256(2) 0.3554(3) 0.0206(4) Uani 1 1 d .
C13 C 0.01116(8) 0.7535(3) 0.4941(3) 0.0243(4) Uani 1 1 d .
H13 H -0.018102 0.837177 0.481098 0.029 Uiso 1 1 calc R
C14 C 0.01512(8) 0.6579(3) 0.6534(3) 0.0268(4) Uani 1 1 d .
H14 H -0.011439 0.676456 0.749599 0.032 Uiso 1 1 calc R
C15 C 0.05806(8) 0.5351(3) 0.6712(3) 0.0230(4) Uani 1 1 d .
H15 H 0.060380 0.469666 0.779598 0.028 Uiso 1 1 calc R
C16 C 0.11566(11) 0.7348(3) 0.1128(3) 0.0355(5) Uani 1 1 d .
H16A H 0.115091 0.698282 -0.016010 0.043 Uiso 1 1 calc R
H16B H 0.145079 0.825117 0.126957 0.043 Uiso 1 1 calc R
C17 C 0.05663(9) 0.8017(3) 0.1686(3) 0.0272(4) Uani 1 1 d .
H17A H 0.055997 0.927670 0.172921 0.033 Uiso 1 1 calc R
H17B H 0.026107 0.761103 0.085215 0.033 Uiso 1 1 calc R

loop_
_atom_site_aniso_label
_atom_site_aniso_U_11
_atom_site_aniso_U_22
_atom_site_aniso_U_33
_atom_site_aniso_U_23
_atom_site_aniso_U_13
_atom_site_aniso_U_12
O1 0.0353(8) 0.0262(7) 0.0259(7) -0.0012(6) -0.0109(7) 0.0064(6)
O2 0.0267(7) 0.0184(7) 0.0442(10) -0.0028(6) -0.0101(7) -0.0020(5)
O3 0.0248(7) 0.0263(7) 0.0236(7) 0.0097(6) 0.0060(6) 0.0062(6)
N1 0.0184(7) 0.0150(7) 0.0215(8) 0.0053(6) -0.0010(6) 0.0019(6)
C1 0.0297(10) 0.0183(8) 0.0309(11) 0.0045(8) -0.0088(9) 0.0034(7)
C2 0.0287(10) 0.0144(8) 0.0277(10) 0.0018(8) -0.0057(8) -0.0001(7)
C3 0.0202(8) 0.0195(8) 0.0199(9) 0.0024(7) 0.0010(7) 0.0037(7)
C4 0.0223(9) 0.0192(8) 0.0173(8) 0.0043(7) 0.0007(7) 0.0024(7)
C5 0.0166(8) 0.0158(8) 0.0260(9) 0.0065(7) -0.0009(7) -0.0029(6)
C6 0.0152(7) 0.0174(8) 0.0260(9) 0.0044(7) -0.0001(7) 0.0001(6)
C7 0.0261(9) 0.0191(8) 0.0236(9) 0.0056(7) -0.0069(8) 0.0007(7)
C8 0.0315(10) 0.0249(9) 0.0215(9) 0.0091(8) 0.0025(8) -0.0022(8)
C9 0.0257(9) 0.0221(9) 0.0298(11) 0.0095(8) 0.0019(9) -0.0059(7)
C10 0.0164(8) 0.0154(8) 0.0250(10) 0.0020(7) 0.0001(7) -0.0001(6)
C11 0.0173(8) 0.0176(8) 0.0221(9) 0.0009(7) -0.0007(7) -0.0001(6)
C12 0.0184(8) 0.0163(8) 0.0272(10) 0.0006(7) -0.0048(8) -0.0007(6)
C13 0.0179(8) 0.0209(8) 0.0339(11) -0.0055(8) -0.0036(8) 0.0037(7)
C14 0.0202(9) 0.0299(10) 0.0304(10) -0.0063(9) 0.0039(9) 0.0017(8)
C15 0.0223(9) 0.0235(9) 0.0232(9) 0.0018(8) 0.0019(8) -0.0016(7)
C16 0.0359(11) 0.0411(13) 0.0295(12) 0.0165(10) 0.0024(9) 0.0097(10)
C17 0.0276(10) 0.0244(9) 0.0298(10) 0.0060(9) -0.0068(9) 0.0035(8)

loop_
_atom_type_symbol
_atom_type_description
_atom_type_scat_dispersion_real
_atom_type_scat_dispersion_imag
_atom_type_scat_source
C C 0.0033 0.0016 'International Tables Vol C Tables 4.2.6.8 and 6.1.1.4'
H H 0.0000 0.0000 'International Tables Vol C Tables 4.2.6.8 and 6.1.1.4'
N N 0.0061 0.0033 'International Tables Vol C Tables 4.2.6.8 and 6.1.1.4'
O O 0.0106 0.0060 'International Tables Vol C Tables 4.2.6.8 and 6.1.1.4'

loop_
_geom_angle_atom_site_label_1
_geom_angle_atom_site_label_2
_geom_angle_atom_site_label_3
_geom_angle
C11 O3 C16 106.02(15)
C4 N1 C10 123.14(16)
C5 N1 C4 113.55(15)
C5 N1 C10 123.13(16)
H1A C1 H1B 110.3
C2 C1 H1A 112.9
C2 C1 H1B 112.9
C2 C1 C7 94.11(15)
C7 C1 H1A 112.9
C7 C1 H1B 112.9
C1 C2 H2 116.1
C1 C2 C3 98.97(16)
C3 C2 H2 116.1
C9 C2 C1 100.64(17)
C9 C2 H2 116.1
C9 C2 C3 106.61(15)
C2 C3 H3 111.5
C4 C3 C2 113.71(16)
C4 C3 H3 111.5
C4 C3 C6 105.33(15)
C6 C3 C2 102.79(16)
C6 C3 H3 111.5
O1 C4 N1 123.98(17)
O1 C4 C3 128.09(18)
N1 C4 C3 107.91(16)
O2 C5 N1 124.06(17)
O2 C5 C6 128.13(18)
N1 C5 C6 107.81(16)
C3 C6 H6 111.1
C3 C6 C7 103.49(14)
C5 C6 C3 105.40(15)
C5 C6 H6 111.1
C5 C6 C7 114.31(17)
C7 C6 H6 111.1
C1 C7 C6 98.70(16)
C1 C7 H7 116.2
C6 C7 H7 116.2
C8 C7 C1 100.69(16)
C8 C7 C6 106.35(15)
C8 C7 H7 116.2
C7 C8 H8 126.4
C9 C8 C7 107.18(19)
C9 C8 H8 126.4
C2 C9 H9 125.9
C8 C9 C2 108.14(18)
C8 C9 H9 125.9
C11 C10 N1 120.40(17)
C11 C10 C15 118.55(17)
C15 C10 N1 121.05(17)
O3 C11 C10 124.70(16)
O3 C11 C12 113.91(17)
C10 C11 C12 121.39(18)
C11 C12 C17 107.56(17)
C13 C12 C11 119.84(19)
C13 C12 C17 132.59(18)
C12 C13 H13 120.3
C12 C13 C14 119.46(18)
C14 C13 H13 120.3
C13 C14 H14 120.0
C15 C14 C13 119.92(19)
C15 C14 H14 120.0
C10 C15 C14 120.83(19)
C10 C15 H15 119.6
C14 C15 H15 119.6
O3 C16 H16A 110.2
O3 C16 H16B 110.2
O3 C16 C17 107.46(17)
H16A C16 H16B 108.5
C17 C16 H16A 110.2
C17 C16 H16B 110.2
C12 C17 C16 101.50(16)
C12 C17 H17A 111.5
C12 C17 H17B 111.5
C16 C17 H17A 111.5
C16 C17 H17B 111.5
H17A C17 H17B 109.3

loop_
_geom_bond_atom_site_label_1
_geom_bond_atom_site_label_2
_geom_bond_distance
O1 C4 1.203(2)
O2 C5 1.205(3)
O3 C11 1.362(2)
O3 C16 1.462(3)
N1 C4 1.402(2)
N1 C5 1.396(2)
N1 C10 1.430(2)
C1 H1A 0.9900
C1 H1B 0.9900
C1 C2 1.539(3)
C1 C7 1.541(3)
C2 H2 1.0000
C2 C3 1.569(3)
C2 C9 1.512(3)
C3 H3 1.0000
C3 C4 1.506(2)
C3 C6 1.541(3)
C5 C6 1.510(2)
C6 H6 1.0000
C6 C7 1.567(3)
C7 H7 1.0000
C7 C8 1.520(3)
C8 H8 0.9500
C8 C9 1.335(3)
C9 H9 0.9500
C10 C11 1.380(3)
C10 C15 1.387(3)
C11 C12 1.394(2)
C12 C13 1.381(3)
C12 C17 1.505(3)
C13 H13 0.9500
C13 C14 1.394(3)
C14 H14 0.9500
C14 C15 1.393(3)
C15 H15 0.9500
C16 H16A 0.9900
C16 H16B 0.9900
C16 C17 1.524(3)
C17 H17A 0.9900
C17 H17B 0.9900

loop_
_geom_torsion_atom_site_label_1
_geom_torsion_atom_site_label_2
_geom_torsion_atom_site_label_3
_geom_torsion_atom_site_label_4
_geom_torsion
O2 C5 C6 C3 179.9(2)
O2 C5 C6 C7 67.0(3)
O3 C11 C12 C13 -179.18(17)
O3 C11 C12 C17 1.9(2)
O3 C16 C17 C12 18.3(2)
N1 C5 C6 C3 0.6(2)
N1 C5 C6 C7 -112.38(18)
N1 C10 C11 O3 -1.2(3)
N1 C10 C11 C12 178.66(17)
N1 C10 C15 C14 -179.39(18)
C1 C2 C3 C4 -150.77(17)
C1 C2 C3 C6 -37.46(18)
C1 C2 C9 C8 32.7(2)
C1 C7 C8 C9 -32.7(2)
C2 C1 C7 C6 -59.48(17)
C2 C1 C7 C8 49.11(18)
C2 C3 C4 O1 -66.3(3)
C2 C3 C4 N1 112.41(18)
C2 C3 C6 C5 -120.05(16)
C2 C3 C6 C7 0.29(19)
C3 C2 C9 C8 -70.1(2)
C3 C6 C7 C1 36.86(18)
C3 C6 C7 C8 -67.06(19)
C4 N1 C5 O2 -179.56(19)
C4 N1 C5 C6 -0.2(2)
C4 N1 C10 C11 -70.8(2)
C4 N1 C10 C15 108.5(2)
C4 C3 C6 C5 -0.7(2)
C4 C3 C6 C7 119.62(15)
C5 N1 C4 O1 178.52(19)
C5 N1 C4 C3 -0.3(2)
C5 N1 C10 C11 114.3(2)
C5 N1 C10 C15 -66.4(2)
C5 C6 C7 C1 150.93(16)
C5 C6 C7 C8 47.0(2)
C6 C3 C4 O1 -178.1(2)
C6 C3 C4 N1 0.6(2)
C6 C7 C8 C9 69.8(2)
C7 C1 C2 C3 59.90(17)
C7 C1 C2 C9 -49.01(17)
C7 C8 C9 C2 0.1(2)
C9 C2 C3 C4 -46.8(2)
C9 C2 C3 C6 66.55(19)
C10 N1 C4 O1 3.1(3)
C10 N1 C4 C3 -175.67(16)
C10 N1 C5 O2 -4.2(3)
C10 N1 C5 C6 175.19(16)
C10 C11 C12 C13 1.0(3)
C10 C11 C12 C17 -177.97(17)
C11 O3 C16 C17 -18.0(2)
C11 C10 C15 C14 -0.1(3)
C11 C12 C13 C14 -0.5(3)
C11 C12 C17 C16 -12.4(2)
C12 C13 C14 C15 -0.2(3)
C13 C12 C17 C16 168.9(2)
C13 C14 C15 C10 0.5(3)
C15 C10 C11 O3 179.51(18)
C15 C10 C11 C12 -0.7(3)
C16 O3 C11 C10 -170.0(2)
C16 O3 C11 C12 10.2(2)
C17 C12 C13 C14 178.1(2)
